data_1000243
loop_
_publ_author_name
'Delobbe, V'
'Chassaing, J'
'Bizot, D'
'Quarton, M'
'Lacorre, P'
'Calage, Y'
'Leblanc, M'
'Ferey, G'

_publ_section_title
;
Fluorocomplexes of Niobium IV; VI: Moessbauer study and magnetic
structure of Fe Nb F~6~
;
_journal_coden_ASTM JMMMDC
_journal_name_full 'Journal of Magnetism and Magnetic Materials'
_journal_page_first 165
_journal_page_last 176
_journal_paper_doi 10.1016/0304-8853(88)90064-9
_journal_volume 74
_journal_year 1988
_chemical_formula_structural 'Fe (Nb F6)'
_chemical_formula_sum 'F6 Fe Nb'
_chemical_name_systematic 'Iron hexafluoroniobate(IV)'
_space_group_IT_number 148
_symmetry_cell_setting trigonal
_symmetry_space_group_name_Hall '-R 3'
_symmetry_space_group_name_H-M 'R -3 :H'
_cell_angle_alpha 90
_cell_angle_beta 90
_cell_angle_gamma 120
_cell_formula_units_Z 3
_cell_length_a 5.4201(8)
_cell_length_b 5.4201(8)
_cell_length_c 14.072(2)
_cell_volume 358.0
_cod_original_sg_symbol_H-M 'R -3 H'
_cod_database_code 1000243

loop_
_symmetry_equiv_pos_as_xyz
x,y,z
-y,x-y,z
y-x,-x,z
-x,-y,-z
y,y-x,-z
x-y,x,-z
1/3+x,2/3+y,2/3+z
2/3+x,1/3+y,1/3+z
1/3-y,2/3+x-y,2/3+z
2/3-y,1/3+x-y,1/3+z
1/3-x+y,2/3-x,2/3+z
2/3-x+y,1/3-x,1/3+z
1/3-x,2/3-y,2/3-z
2/3-x,1/3-y,1/3-z
1/3+y,2/3-x+y,2/3-z
2/3+y,1/3-x+y,1/3-z
1/3+x-y,2/3+x,2/3-z
2/3+x-y,1/3+x,1/3-z

loop_
_atom_site_label
_atom_site_type_symbol
_atom_site_symmetry_multiplicity
_atom_site_Wyckoff_symbol
_atom_site_fract_x
_atom_site_fract_y
_atom_site_fract_z
_atom_site_occupancy
_atom_site_attached_hydrogens
_atom_site_calc_flag
F1 F1- 18 f 0.2588(36) 0.3409(56) 0.0866(11) 1. 0 d
Fe1 Fe2+ 3 a 0. 0. 0. 1. 0 d
Nb1 Nb4+ 3 b 0. 0. 0.5 1. 0 d

loop_
_atom_type_symbol
_atom_type_oxidation_number
F1- -1.000
Fe2+ 2.000
Nb4+ 4.000
